data_2224942
loop_
_publ_author_name
'Watanabe, Shoji'
'Nagasawa, Atsushi'
'Okamoto, Akiko'
'Noguchi, Keiichi'
'Yonezawa, Noriyuki'

_publ_section_title
;
 (2,7-Dimethoxynaphthalene-1,8-diyl)bis(4-fluorobenzoyl)dimethanone
;
_journal_coeditor_code DS2015
_journal_issue 2
_journal_name_full 'Acta Crystallographica Section E'
_journal_page_first o329
_journal_paper_doi 10.1107/S1600536810000486
_journal_volume 66
_journal_year 2010
_chemical_formula_iupac 'C26 H18 F2 O4'
_chemical_formula_moiety 'C26 H18 F2 O4'
_chemical_formula_sum 'C26 H18 F2 O4'
_chemical_formula_weight 432.42
_chemical_melting_point 469
_chemical_name_systematic
;
(2,7-Dimethoxynaphthalene-1,8-diyl)bis(4-fluorobenzoyl)dimethanone
;
_space_group_IT_number 14
_symmetry_cell_setting monoclinic
_symmetry_space_group_name_Hall '-P 2ybc'
_symmetry_space_group_name_H-M 'P 1 21/c 1'
_atom_sites_solution_hydrogens geom
_atom_sites_solution_primary direct
_atom_sites_solution_secondary difmap
_audit_creation_method SHELXL-97
_cell_angle_alpha 90.00
_cell_angle_beta 126.8710(10)
_cell_angle_gamma 90.00
_cell_formula_units_Z 4
_cell_length_a 9.87444(18)
_cell_length_b 17.0275(3)
_cell_length_c 14.9671(3)
_cell_measurement_reflns_used 33844
_cell_measurement_temperature 296(2)
_cell_measurement_theta_max 68.2
_cell_measurement_theta_min 3.7
_cell_volume 2013.19(7)
_computing_cell_refinement '<i>PROCESS-AUTO</i> (Rigaku, 1998)'
_computing_data_collection '<i>PROCESS-AUTO</i> (Rigaku, 1998)'
_computing_data_reduction '<i>CrystalStructure</i> (Rigaku/MSC, 2004)'
_computing_molecular_graphics '<i>ORTEP</i> (Burnett & Johnson, 1996)'
_computing_publication_material '<i>SHELXL97</i> (Sheldrick, 2008)'
_computing_structure_refinement '<i>SHELXL97</i> (Sheldrick, 2008)'
_computing_structure_solution '<i>SIR2004</i> (Burla <i>et al.</i>,  2005)'
_diffrn_ambient_temperature 296(2)
_diffrn_detector_area_resol_mean 10.00
_diffrn_measured_fraction_theta_full 1.000
_diffrn_measured_fraction_theta_max 1.000
_diffrn_measurement_device_type 'Rigaku R-AXIS RAPID'
_diffrn_measurement_method \w
_diffrn_radiation_monochromator graphite
_diffrn_radiation_source 'fine-focus sealed tube'
_diffrn_radiation_type CuK\a
_diffrn_radiation_wavelength 1.54187
_diffrn_reflns_av_R_equivalents 0.0299
_diffrn_reflns_av_sigmaI/netI 0.0123
_diffrn_reflns_limit_h_max 11
_diffrn_reflns_limit_h_min -11
_diffrn_reflns_limit_k_max 20
_diffrn_reflns_limit_k_min -20
_diffrn_reflns_limit_l_max 18
_diffrn_reflns_limit_l_min -18
_diffrn_reflns_number 36825
_diffrn_reflns_theta_full 68.19
_diffrn_reflns_theta_max 68.19
_diffrn_reflns_theta_min 4.51
_exptl_absorpt_coefficient_mu 0.906
_exptl_absorpt_correction_T_max 0.9148
_exptl_absorpt_correction_T_min 0.7132
_exptl_absorpt_correction_type numerical
_exptl_absorpt_process_details
;
(NUMABS; Higashi, 1999)
;
_exptl_crystal_colour yellow
_exptl_crystal_density_diffrn 1.427
_exptl_crystal_density_method 'not measured'
_exptl_crystal_description platelet
_exptl_crystal_F_000 896
_exptl_crystal_size_max 0.40
_exptl_crystal_size_mid 0.40
_exptl_crystal_size_min 0.10
_refine_diff_density_max 0.219
_refine_diff_density_min -0.176
_refine_ls_extinction_coef 0.0030(3)
_refine_ls_extinction_expression Fc^*^=kFc[1+0.001xFc^2^\l^3^/sin(2\q)]^-1/4^
_refine_ls_extinction_method '<i>SHELXL97</i> (Sheldrick, 2008)'
_refine_ls_goodness_of_fit_ref 1.070
_refine_ls_hydrogen_treatment mixed
_refine_ls_matrix_type full
_refine_ls_number_parameters 314
_refine_ls_number_reflns 3682
_refine_ls_number_restraints 0
_refine_ls_restrained_S_all 1.070
_refine_ls_R_factor_all 0.0360
_refine_ls_R_factor_gt 0.0338
_refine_ls_shift/su_max 0.000
_refine_ls_shift/su_mean 0.000
_refine_ls_structure_factor_coef Fsqd
_refine_ls_weighting_details 'calc w=1/[\s^2^(Fo^2^)+(0.0494P)^2^+0.3061P] where P=(Fo^2^+2Fc^2^)/3'
_refine_ls_weighting_scheme calc
_refine_ls_wR_factor_gt 0.0929
_refine_ls_wR_factor_ref 0.0947
_reflns_number_gt 3338
_reflns_number_total 3682
_reflns_threshold_expression I>2sigma(I)
_cod_data_source_file ds2015.cif
_cod_data_source_block I
_cod_original_sg_symbol_H-M 'P 21/c'
_cod_database_code 2224942
_cod_database_fobs_code 2224942

loop_
_symmetry_equiv_pos_as_xyz
'x, y, z'
'-x, y+1/2, -z+1/2'
'-x, -y, -z'
'x, -y-1/2, z-1/2'

loop_
_atom_site_type_symbol
_atom_site_label
_atom_site_fract_x
_atom_site_fract_y
_atom_site_fract_z
_atom_site_U_iso_or_equiv
_atom_site_adp_type
_atom_site_calc_flag
_atom_site_refinement_flags
_atom_site_occupancy
_atom_site_disorder_assembly
_atom_site_disorder_group
F F1 -0.21053(13) 0.44424(5) -0.09780(9) 0.0824(3) Uani d . 1 . .
F F2 0.35965(13) 0.21569(6) 0.65179(7) 0.0878(3) Uani d . 1 . .
O O1 -0.24490(12) 0.16209(5) 0.15843(7) 0.0570(2) Uani d . 1 . .
O O2 0.09608(12) 0.18156(5) 0.15466(8) 0.0598(2) Uani d . 1 . .
O O3 -0.55074(11) 0.11265(6) -0.11168(8) 0.0634(3) Uani d . 1 . .
O O4 0.31918(12) 0.01602(6) 0.31605(8) 0.0684(3) Uani d . 1 . .
C C1 -0.26555(15) 0.08412(7) 0.02104(9) 0.0444(3) Uani d . 1 . .
C C2 -0.42192(16) 0.05978(7) -0.07141(10) 0.0503(3) Uani d . 1 . .
C C3 -0.44496(18) -0.01516(8) -0.11871(11) 0.0587(3) Uani d . 1 . .
H H1 -0.5531 -0.0296 -0.1825 0.070 Uiso d . 1 . .
C C4 -0.31155(19) -0.06521(7) -0.07028(11) 0.0580(3) Uani d . 1 . .
H H2 -0.3237 -0.1170 -0.1017 0.070 Uiso d . 1 . .
C C5 -0.15072(17) -0.04486(7) 0.02702(10) 0.0501(3) Uani d . 1 . .
C C6 -0.01766(19) -0.10000(7) 0.08034(12) 0.0574(3) Uani d . 1 . .
H H3 -0.0389 -0.1520 0.0463 0.067 Uiso d . 1 . .
C C7 0.13559(18) -0.08282(8) 0.17722(11) 0.0573(3) Uani d . 1 . .
H H4 0.2247 -0.1225 0.2143 0.071 Uiso d . 1 . .
C C8 0.16525(16) -0.00701(7) 0.22300(10) 0.0516(3) Uani d . 1 . .
C C9 0.04104(15) 0.05019(7) 0.17254(9) 0.0450(3) Uani d . 1 . .
C C10 -0.12396(15) 0.03188(7) 0.07386(9) 0.0438(3) Uani d . 1 . .
C C11 -0.25571(14) 0.16202(7) 0.07300(9) 0.0444(3) Uani d . 1 . .
C C12 -0.25352(14) 0.23685(7) 0.02252(9) 0.0449(3) Uani d . 1 . .
C C13 -0.20106(18) 0.30478(8) 0.08654(11) 0.0559(3) Uani d . 1 . .
H H5 -0.1715 0.3006 0.1573 0.068 Uiso d . 1 . .
C C14 -0.1873(2) 0.37483(8) 0.04636(12) 0.0631(4) Uani d . 1 . .
H H6 -0.1474 0.4221 0.0902 0.077 Uiso d . 1 . .
C C15 -0.22767(18) 0.37560(8) -0.05889(12) 0.0592(3) Uani d . 1 . .
C C16 -0.28166(19) 0.31051(8) -0.12562(11) 0.0614(3) Uani d . 1 . .
H H7 -0.3057 0.3146 -0.2008 0.086 Uiso d . 1 . .
C C17 -0.29344(17) 0.24052(7) -0.08343(10) 0.0526(3) Uani d . 1 . .
H H8 -0.3335 0.1938 -0.1306 0.059 Uiso d . 1 . .
C C18 0.09933(14) 0.13262(7) 0.21535(10) 0.0461(3) Uani d . 1 . .
C C19 0.16719(14) 0.15291(7) 0.33199(10) 0.0459(3) Uani d . 1 . .
C C20 0.29027(17) 0.21100(8) 0.38710(12) 0.0576(3) Uani d . 1 . .
H H9 0.3323 0.2342 0.3471 0.074 Uiso d . 1 . .
C C21 0.35501(18) 0.23239(9) 0.49493(12) 0.0642(4) Uani d . 1 . .
H H10 0.4460 0.2721 0.5367 0.088 Uiso d . 1 . .
C C22 0.29323(17) 0.19592(8) 0.54466(11) 0.0598(4) Uani d . 1 . .
C C23 0.17105(17) 0.13886(9) 0.49316(11) 0.0597(3) Uani d . 1 . .
H H11 0.1302 0.1174 0.5288 0.071 Uiso d . 1 . .
C C24 0.10868(16) 0.11671(8) 0.38576(10) 0.0527(3) Uani d . 1 . .
H H12 0.0217 0.0758 0.3467 0.062 Uiso d . 1 . .
C C25 -0.71784(19) 0.08920(13) -0.20143(14) 0.0706(4) Uani d . 1 . .
C C26 0.4565(2) -0.03775(11) 0.36866(15) 0.0697(4) Uani d . 1 . .
H H13 -0.751(3) 0.0383(12) -0.1820(16) 0.098(6) Uiso d . 1 . .
H H14 -0.786(3) 0.1326(12) -0.2121(15) 0.088(6) Uiso d . 1 . .
H H15 -0.728(2) 0.0805(11) -0.2710(16) 0.094(6) Uiso d . 1 . .
H H16 0.429(2) -0.0860(11) 0.3956(14) 0.081(5) Uiso d . 1 . .
H H17 0.556(3) -0.0075(11) 0.4306(16) 0.094(6) Uiso d . 1 . .
H H18 0.479(2) -0.0552(10) 0.3166(15) 0.082(5) Uiso d . 1 . .

loop_
_atom_site_aniso_label
_atom_site_aniso_U_11
_atom_site_aniso_U_22
_atom_site_aniso_U_33
_atom_site_aniso_U_12
_atom_site_aniso_U_13
_atom_site_aniso_U_23
F1 0.1025(7) 0.0541(5) 0.1006(7) 0.0052(4) 0.0663(6) 0.0177(4)
F2 0.0833(6) 0.1105(8) 0.0550(5) -0.0057(5) 0.0337(5) -0.0239(5)
O1 0.0680(6) 0.0644(6) 0.0454(5) 0.0048(4) 0.0377(4) 0.0000(4)
O2 0.0666(6) 0.0548(5) 0.0592(5) -0.0018(4) 0.0384(5) 0.0083(4)
O3 0.0468(5) 0.0667(6) 0.0569(5) -0.0010(4) 0.0206(4) -0.0085(4)
O4 0.0548(5) 0.0657(6) 0.0631(6) 0.0165(4) 0.0237(5) 0.0001(5)
C1 0.0507(6) 0.0438(6) 0.0414(6) -0.0025(5) 0.0291(5) -0.0006(5)
C2 0.0523(7) 0.0531(7) 0.0445(6) -0.0034(5) 0.0285(6) -0.0011(5)
C3 0.0631(8) 0.0568(7) 0.0490(7) -0.0149(6) 0.0297(6) -0.0093(6)
C4 0.0771(9) 0.0442(7) 0.0547(7) -0.0094(6) 0.0406(7) -0.0078(5)
C5 0.0678(8) 0.0425(6) 0.0498(6) -0.0030(5) 0.0405(6) -0.0011(5)
C6 0.0821(9) 0.0425(6) 0.0613(8) 0.0044(6) 0.0503(8) 0.0006(6)
C7 0.0729(9) 0.0493(7) 0.0589(8) 0.0160(6) 0.0444(7) 0.0089(6)
C8 0.0579(7) 0.0525(7) 0.0489(6) 0.0078(6) 0.0345(6) 0.0051(5)
C9 0.0527(7) 0.0435(6) 0.0443(6) 0.0026(5) 0.0321(5) 0.0020(5)
C10 0.0548(7) 0.0418(6) 0.0416(6) -0.0004(5) 0.0325(5) 0.0016(5)
C11 0.0403(6) 0.0519(7) 0.0381(6) 0.0034(5) 0.0218(5) -0.0015(5)
C12 0.0437(6) 0.0462(6) 0.0427(6) 0.0053(5) 0.0248(5) -0.0016(5)
C13 0.0647(8) 0.0530(7) 0.0477(7) 0.0040(6) 0.0325(6) -0.0046(5)
C14 0.0718(9) 0.0458(7) 0.0674(8) 0.0003(6) 0.0395(7) -0.0074(6)
C15 0.0637(8) 0.0480(7) 0.0692(8) 0.0074(6) 0.0417(7) 0.0103(6)
C16 0.0732(9) 0.0610(8) 0.0541(7) 0.0048(7) 0.0405(7) 0.0063(6)
C17 0.0621(8) 0.0508(7) 0.0463(6) 0.0010(6) 0.0332(6) -0.0035(5)
C18 0.0426(6) 0.0462(6) 0.0491(6) 0.0034(5) 0.0272(5) 0.0038(5)
C19 0.0427(6) 0.0425(6) 0.0486(6) 0.0023(5) 0.0253(5) 0.0003(5)
C20 0.0559(7) 0.0527(7) 0.0665(8) -0.0071(6) 0.0380(7) -0.0078(6)
C21 0.0566(8) 0.0597(8) 0.0686(9) -0.0104(6) 0.0334(7) -0.0187(7)
C22 0.0516(7) 0.0667(8) 0.0469(7) 0.0060(6) 0.0220(6) -0.0099(6)
C23 0.0537(7) 0.0735(9) 0.0485(7) 0.0017(6) 0.0288(6) 0.0034(6)
C24 0.0478(6) 0.0552(7) 0.0477(6) -0.0050(5) 0.0246(5) 0.0001(5)
C25 0.0494(8) 0.0904(12) 0.0578(9) -0.0087(8) 0.0247(7) -0.0112(8)
C26 0.0586(9) 0.0752(10) 0.0733(10) 0.0202(8) 0.0385(8) 0.0156(8)

loop_
_atom_type_symbol
_atom_type_description
_atom_type_scat_dispersion_real
_atom_type_scat_dispersion_imag
_atom_type_scat_source
C C 0.0181 0.0091 'International Tables Vol C Tables 4.2.6.8 and 6.1.1.4'
H H 0.0000 0.0000 'International Tables Vol C Tables 4.2.6.8 and 6.1.1.4'
O O 0.0492 0.0322 'International Tables Vol C Tables 4.2.6.8 and 6.1.1.4'
F F 0.0727 0.0534 'International Tables Vol C Tables 4.2.6.8 and 6.1.1.4'

loop_
_geom_angle_atom_site_label_1
_geom_angle_atom_site_label_2
_geom_angle_atom_site_label_3
_geom_angle_site_symmetry_1
_geom_angle_site_symmetry_3
_geom_angle
_geom_angle_publ_flag
C2 O3 C25 . . 118.43(12) ?
C8 O4 C26 . . 119.26(12) ?
C2 C1 C10 . . 120.12(11) ?
C2 C1 C11 . . 117.85(11) ?
C10 C1 C11 . . 121.47(10) ?
O3 C2 C1 . . 115.41(11) ?
O3 C2 C3 . . 123.16(11) ?
C1 C2 C3 . . 121.42(12) ?
C4 C3 C2 . . 119.20(12) ?
C4 C3 H1 . . 121.6 ?
C2 C3 H1 . . 119.2 ?
C3 C4 C5 . . 121.88(12) ?
C3 C4 H2 . . 120.8 ?
C5 C4 H2 . . 117.3 ?
C6 C5 C4 . . 120.71(11) ?
C6 C5 C10 . . 119.72(12) ?
C4 C5 C10 . . 119.55(12) ?
C7 C6 C5 . . 121.59(12) ?
C7 C6 H3 . . 120.2 ?
C5 C6 H3 . . 118.2 ?
C6 C7 C8 . . 119.37(12) ?
C6 C7 H4 . . 120.4 ?
C8 C7 H4 . . 120.3 ?
O4 C8 C9 . . 115.77(11) ?
O4 C8 C7 . . 122.63(11) ?
C9 C8 C7 . . 121.52(12) ?
C8 C9 C10 . . 119.88(11) ?
C8 C9 C18 . . 115.89(11) ?
C10 C9 C18 . . 123.37(10) ?
C1 C10 C9 . . 124.44(10) ?
C1 C10 C5 . . 117.74(11) ?
C9 C10 C5 . . 117.78(11) ?
O1 C11 C12 . . 120.91(10) ?
O1 C11 C1 . . 118.64(11) ?
C12 C11 C1 . . 120.42(9) ?
C17 C12 C13 . . 118.93(11) ?
C17 C12 C11 . . 122.58(10) ?
C13 C12 C11 . . 118.41(10) ?
C14 C13 C12 . . 120.87(12) ?
C14 C13 H5 . . 121.7 ?
C12 C13 H5 . . 117.4 ?
C15 C14 C13 . . 118.15(12) ?
C15 C14 H6 . . 119.6 ?
C13 C14 H6 . . 122.3 ?
F1 C15 C16 . . 118.51(13) ?
F1 C15 C14 . . 118.29(13) ?
C16 C15 C14 . . 123.19(12) ?
C15 C16 C17 . . 117.81(12) ?
C15 C16 H7 . . 119.3 ?
C17 C16 H7 . . 122.8 ?
C16 C17 C12 . . 121.05(12) ?
C16 C17 H8 . . 118.7 ?
C12 C17 H8 . . 120.3 ?
O2 C18 C19 . . 120.52(11) ?
O2 C18 C9 . . 119.18(11) ?
C19 C18 C9 . . 120.24(10) ?
C24 C19 C20 . . 119.52(11) ?
C24 C19 C18 . . 121.83(11) ?
C20 C19 C18 . . 118.64(11) ?
C21 C20 C19 . . 120.52(13) ?
C21 C20 H9 . . 122.1 ?
C19 C20 H9 . . 117.3 ?
C22 C21 C20 . . 118.23(13) ?
C22 C21 H10 . . 120.0 ?
C20 C21 H10 . . 121.7 ?
F2 C22 C21 . . 118.26(13) ?
F2 C22 C23 . . 118.51(14) ?
C21 C22 C23 . . 123.20(12) ?
C22 C23 C24 . . 118.31(13) ?
C22 C23 H11 . . 120.2 ?
C24 C23 H11 . . 121.5 ?
C23 C24 C19 . . 120.21(12) ?
C23 C24 H12 . . 120.4 ?
C19 C24 H12 . . 119.4 ?
O3 C25 H13 . . 110.7(11) ?
O3 C25 H14 . . 104.1(11) ?
H13 C25 H14 . . 113.3(16) ?
O3 C25 H15 . . 111.1(11) ?
H13 C25 H15 . . 108.7(15) ?
H14 C25 H15 . . 109.0(15) ?
O4 C26 H16 . . 110.5(10) ?
O4 C26 H17 . . 105.2(11) ?
H16 C26 H17 . . 113.2(15) ?
O4 C26 H18 . . 110.6(10) ?
H16 C26 H18 . . 108.1(14) ?
H17 C26 H18 . . 109.3(16) ?

loop_
_geom_bond_atom_site_label_1
_geom_bond_atom_site_label_2
_geom_bond_site_symmetry_2
_geom_bond_distance
_geom_bond_publ_flag
F1 C15 . 1.3610(15) ?
F2 C22 . 1.3611(15) ?
O1 C11 . 1.2176(14) ?
O2 C18 . 1.2188(14) ?
O3 C2 . 1.3681(16) ?
O3 C25 . 1.4236(17) ?
O4 C8 . 1.3651(16) ?
O4 C26 . 1.4197(17) ?
C1 C2 . 1.3808(17) ?
C1 C10 . 1.4299(16) ?
C1 C11 . 1.5110(16) ?
C2 C3 . 1.4100(18) ?
C3 C4 . 1.357(2) ?
C3 H1 . 0.9430 ?
C4 C5 . 1.4099(19) ?
C4 H2 . 0.9717 ?
C5 C6 . 1.4094(18) ?
C5 C10 . 1.4305(16) ?
C6 C7 . 1.358(2) ?
C6 H3 . 0.9791 ?
C7 C8 . 1.4074(18) ?
C7 H4 . 0.9755 ?
C8 C9 . 1.3826(17) ?
C9 C10 . 1.4302(17) ?
C9 C18 . 1.5065(16) ?
C11 C12 . 1.4881(16) ?
C12 C17 . 1.3869(16) ?
C12 C13 . 1.3888(17) ?
C13 C14 . 1.379(2) ?
C13 H5 . 0.9168 ?
C14 C15 . 1.374(2) ?
C14 H6 . 0.9600 ?
C15 C16 . 1.368(2) ?
C16 C17 . 1.3859(19) ?
C16 H7 . 1.0036 ?
C17 H8 . 0.9758 ?
C18 C19 . 1.4874(16) ?
C19 C24 . 1.3854(17) ?
C19 C20 . 1.3902(17) ?
C20 C21 . 1.381(2) ?
C20 H9 . 0.9912 ?
C21 C22 . 1.363(2) ?
C21 H10 . 0.9902 ?
C22 C23 . 1.370(2) ?
C23 C24 . 1.3847(18) ?
C23 H11 . 0.9157 ?
C24 H12 . 0.9809 ?
C25 H13 . 1.03(2) ?
C25 H14 . 0.95(2) ?
C25 H15 . 1.00(2) ?
C26 H16 . 1.018(19) ?
C26 H17 . 1.00(2) ?
C26 H18 . 0.975(19) ?

loop_
_geom_hbond_atom_site_label_D
_geom_hbond_atom_site_label_H
_geom_hbond_atom_site_label_A
_geom_hbond_site_symmetry_A
_geom_hbond_distance_DH
_geom_hbond_distance_HA
_geom_hbond_distance_DA
_geom_hbond_angle_DHA
_geom_hbond_publ_flag
C16 H7 O1 4_565 1.00 2.54 3.493(2) 158 y
C21 H10 O1 4_666 0.99 2.68 3.636(2) 161 y

loop_
_geom_torsion_atom_site_label_1
_geom_torsion_atom_site_label_2
_geom_torsion_atom_site_label_3
_geom_torsion_atom_site_label_4
_geom_torsion_site_symmetry_1
_geom_torsion_site_symmetry_2
_geom_torsion_site_symmetry_3
_geom_torsion_site_symmetry_4
_geom_torsion
_geom_torsion_publ_flag
C25 O3 C2 C1 . . . . -175.20(12) ?
C25 O3 C2 C3 . . . . 3.86(19) ?
C10 C1 C2 O3 . . . . 176.46(10) ?
C11 C1 C2 O3 . . . . 4.95(16) ?
C10 C1 C2 C3 . . . . -2.62(18) ?
C11 C1 C2 C3 . . . . -174.13(11) ?
O3 C2 C3 C4 . . . . -177.06(12) ?
C1 C2 C3 C4 . . . . 2.0(2) ?
C2 C3 C4 C5 . . . . 0.9(2) ?
C3 C4 C5 C6 . . . . 175.24(12) ?
C3 C4 C5 C10 . . . . -2.9(2) ?
C4 C5 C6 C7 . . . . -176.63(13) ?
C10 C5 C6 C7 . . . . 1.52(19) ?
C5 C6 C7 C8 . . . . -3.0(2) ?
C26 O4 C8 C9 . . . . -176.00(12) ?
C26 O4 C8 C7 . . . . 0.9(2) ?
C6 C7 C8 O4 . . . . -175.71(12) ?
C6 C7 C8 C9 . . . . 1.0(2) ?
O4 C8 C9 C10 . . . . 179.36(10) ?
C7 C8 C9 C10 . . . . 2.44(18) ?
O4 C8 C9 C18 . . . . 9.61(16) ?
C7 C8 C9 C18 . . . . -167.31(11) ?
C2 C1 C10 C9 . . . . -177.21(11) ?
C11 C1 C10 C9 . . . . -6.01(17) ?
C2 C1 C10 C5 . . . . 0.53(16) ?
C11 C1 C10 C5 . . . . 171.73(10) ?
C8 C9 C10 C1 . . . . 173.95(11) ?
C18 C9 C10 C1 . . . . -17.11(17) ?
C8 C9 C10 C5 . . . . -3.79(16) ?
C18 C9 C10 C5 . . . . 165.16(11) ?
C6 C5 C10 C1 . . . . -176.01(10) ?
C4 C5 C10 C1 . . . . 2.16(16) ?
C6 C5 C10 C9 . . . . 1.88(16) ?
C4 C5 C10 C9 . . . . -179.95(11) ?
C2 C1 C11 O1 . . . . 102.61(13) ?
C10 C1 C11 O1 . . . . -68.78(15) ?
C2 C1 C11 C12 . . . . -79.42(14) ?
C10 C1 C11 C12 . . . . 109.20(12) ?
O1 C11 C12 C17 . . . . -168.99(12) ?
C1 C11 C12 C17 . . . . 13.08(17) ?
O1 C11 C12 C13 . . . . 14.35(17) ?
C1 C11 C12 C13 . . . . -163.58(11) ?
C17 C12 C13 C14 . . . . -0.5(2) ?
C11 C12 C13 C14 . . . . 176.26(12) ?
C12 C13 C14 C15 . . . . 0.3(2) ?
C13 C14 C15 F1 . . . . -178.54(13) ?
C13 C14 C15 C16 . . . . 0.4(2) ?
F1 C15 C16 C17 . . . . 178.04(13) ?
C14 C15 C16 C17 . . . . -0.9(2) ?
C15 C16 C17 C12 . . . . 0.7(2) ?
C13 C12 C17 C16 . . . . 0.01(19) ?
C11 C12 C17 C16 . . . . -176.63(12) ?
C8 C9 C18 O2 . . . . 111.97(13) ?
C10 C9 C18 O2 . . . . -57.38(16) ?
C8 C9 C18 C19 . . . . -65.30(14) ?
C10 C9 C18 C19 . . . . 125.35(12) ?
O2 C18 C19 C24 . . . . 150.27(12) ?
C9 C18 C19 C24 . . . . -32.49(17) ?
O2 C18 C19 C20 . . . . -28.41(17) ?
C9 C18 C19 C20 . . . . 148.83(12) ?
C24 C19 C20 C21 . . . . 0.4(2) ?
C18 C19 C20 C21 . . . . 179.11(12) ?
C19 C20 C21 C22 . . . . -0.9(2) ?
C20 C21 C22 F2 . . . . 178.54(12) ?
C20 C21 C22 C23 . . . . 0.4(2) ?
F2 C22 C23 C24 . . . . -177.46(12) ?
C21 C22 C23 C24 . . . . 0.7(2) ?
C22 C23 C24 C19 . . . . -1.2(2) ?
C20 C19 C24 C23 . . . . 0.70(19) ?
C18 C19 C24 C23 . . . . -177.97(12) ?

loop_
_cod_related_entry_id
_cod_related_entry_database
_cod_related_entry_code
1 ChemSpider 24744254
